data_4030185
loop_
_publ_author_name
'Courbion, G.'
'Jacoboni, C.'
'Wolfers, P.'

_publ_section_title
;
 Na2SiF6 and ordered trirutile-types : crystal and magnetic structure of
 alpha- and beta-LiMnVF6
;
_journal_name_full 'European Journal of Solid State and Inorganic Chemistry'
_journal_page_first 359
_journal_page_last 374
_journal_volume 25
_journal_year 1988
_chemical_formula_sum 'F6 Li Mn V'
_chemical_formula_weight 226.82
_space_group_IT_number 102
_symmetry_cell_setting tetragonal
_symmetry_Int_Tables_number 102
_symmetry_space_group_name_Hall 'P 4n -2n'
_symmetry_space_group_name_H-M 'P 42 n m'
_cell_angle_alpha 90
_cell_angle_beta 90
_cell_angle_gamma 90
_cell_formula_units_Z 2
_cell_length_a 4.735(1)
_cell_length_b 4.735(1)
_cell_length_c 9.410(2)
_cell_volume 210.97(8)
_diffrn_ambient_temperature 293
_diffrn_radiation_probe x-ray
_diffrn_radiation_type MoK\a
_diffrn_radiation_wavelength 0.71069
_exptl_absorpt_coefficient_mu 5.244
_exptl_crystal_density_diffrn 3.571
_exptl_crystal_F_000 210
_refine_ls_number_parameters 31
_refine_ls_number_reflns 592
_refine_ls_R_factor_gt 0.0257
_refine_ls_wR_factor_gt 0.0229
_cod_data_source_file EJSSIC-1988-25-359-374-2.cif
_cod_data_source_block beta-LiMnVF6
_cod_original_cell_volume 210.97(10)
_cod_database_code 4030185

loop_
_symmetry_equiv_pos_site_id
_symmetry_equiv_pos_as_xyz
1 x,y,z
2 1/2-y,1/2+x,1/2+z
3 -x,-y,z
4 1/2+y,1/2-x,1/2+z
5 1/2-x,1/2+y,1/2+z
6 -y,-x,z
7 1/2+x,1/2-y,1/2+z
8 y,x,z

loop_
_atom_site_aniso_label
_atom_site_aniso_U_11
_atom_site_aniso_U_22
_atom_site_aniso_U_33
_atom_site_aniso_U_23
_atom_site_aniso_U_13
_atom_site_aniso_U_12
Mn 0.0103(3) 0.0103(3) 0.0070(4) 0.0000 0.0000 -0.0029(3)
V 0.0080(3) 0.0080(3) 0.0081(5) 0.0000 0.0000 -0.0002(1)
F1 0.0161(4) 0.0161(4) 0.0096(11) -0.0003(4) -0.0003(4) -0.0066(6)
F2 0.0130(3) 0.0130(3) 0.0114(13) 0.0014(4) 0.0014(4) -0.0038(4)
F3 0.0135(4) 0.0135(4) 0.0133(5) -0.0001(6) -0.0001(6) -0.0046(5)
Li 0.0097(11) 0.0097(11) 0.003(3) 0.0000 0.0000 0.009(3)

loop_
_atom_site_label
_atom_site_type_symbol
_atom_site_thermal_displace_type
_atom_site_fract_x
_atom_site_fract_y
_atom_site_fract_z
_atom_site_occupancy
_atom_site_U_iso_or_equiv
Mn Mn Uani 0.00000 0.00000 0.00000 1.000 0.0092(2)
V V Uani 0.00000 0.00000 0.66540(10) 1.000 0.0080(2)
F1 F Uani 0.3105(3) 0.3105(3) 0.0090(5) 1.000 0.0139(4)
F2 F Uani 0.3062(3) 0.3062(3) 0.3208(4) 1.000 0.0125(5)
F3 F Uani 0.7123(2) 0.7123(2) 0.6669(5) 1.000 0.0134(3)
Li Li Uani 0.00000 0.00000 0.337(4) 1.000 0.0075(11)

loop_
_atom_type_symbol
_atom_type_description
_atom_type_scat_dispersion_real
_atom_type_scat_dispersion_imag
_atom_type_scat_source
F F 0.0171 0.0103 ' International Tables Vol C Tables 4.2.6.8 and 6.1.1.4'
Li Li -0.0003 0.0001 ' International Tables Vol C Tables 4.2.6.8 and 6.1.1.4'
Mn Mn 0.3368 0.7283 ' International Tables Vol C Tables 4.2.6.8 and 6.1.1.4'
V V 0.3005 0.5294 ' International Tables Vol C Tables 4.2.6.8 and 6.1.1.4'

loop_
_geom_angle_atom_site_label_1
_geom_angle_atom_site_label_2
_geom_angle_atom_site_label_3
_geom_angle
_geom_angle_site_symmetry_1
_geom_angle_site_symmetry_3
_geom_angle_publ_flag
F1 Mn F2 91.85(11) . 2_544 yes
F1 Mn F3 88.27(10) . 2_544 yes
F1 Mn F1 175.34(18) . 3_555 yes
F1 Mn F2 91.85(11) . 4_454 yes
F1 Mn F3 88.27(10) . 4_454 yes
F2 Mn F3 175.43(11) 2_544 2_544 yes
F1 Mn F2 91.85(11) 3_555 2_544 yes
F2 Mn F2 75.16(10) 2_544 4_454 yes
F2 Mn F3 100.27(11) 2_544 4_454 yes
F1 Mn F3 88.27(10) 3_555 2_544 yes
F2 Mn F3 100.27(11) 4_454 2_544 yes
F3 Mn F3 84.30(12) 2_544 4_454 yes
F1 Mn F2 91.85(11) 3_555 4_454 yes
F1 Mn F3 88.27(10) 3_555 4_454 yes
F2 Mn F3 175.43(11) 4_454 4_454 yes
F1 V F3 90.32(12) 2_545 1_445 yes
F2 V F3 89.69(12) 2_545 1_445 yes
F3 V F3 179.2(2) 1_445 3_665 yes
F1 V F3 90.32(12) 4_455 1_445 yes
F2 V F3 89.69(12) 4_455 1_445 yes
F1 V F2 97.64(12) 2_545 2_545 yes
F1 V F3 90.32(12) 2_545 3_665 yes
F1 V F1 81.54(14) 2_545 4_455 yes
F1 V F2 179.18(13) 2_545 4_455 yes
F2 V F3 89.69(12) 2_545 3_665 yes
F1 V F2 179.18(13) 4_455 2_545 yes
F2 V F2 83.18(12) 2_545 4_455 yes
F1 V F3 90.32(12) 4_455 3_665 yes
F2 V F3 89.69(12) 4_455 3_665 yes
F1 V F2 97.64(12) 4_455 4_455 yes
Mn F1 V 133.1(2) . 2_554 yes
Mn F2 V 100.83(7) 2_555 2_554 yes
Mn F3 V 131.7(2) 2_555 1_665 yes

loop_
_geom_bond_atom_site_label_1
_geom_bond_atom_site_label_2
_geom_bond_distance
_geom_bond_site_symmetry_2
_geom_bond_publ_flag
Mn F1 2.0809(15) . yes
Mn F2 2.128(3) 2_544 yes
Mn F3 2.118(4) 2_544 yes
Mn F1 2.0809(15) 3_555 yes
Mn F2 2.128(3) 4_454 yes
Mn F3 2.118(4) 4_454 yes
V F3 1.9266(10) 1_445 yes
V F1 1.943(4) 2_545 yes
V F2 1.955(3) 2_545 yes
V F3 1.9266(10) 3_665 yes
V F1 1.943(4) 4_455 yes
V F2 1.955(3) 4_455 yes
